data_4036245
loop_
_publ_author_name
'Zhao, Ning'
'Xuan, Sunting'
'Fronczek, Frank R.'
'Smith, Kevin M.'
'Vicente, M Gra\,ca H'

_publ_section_title
;
 Stepwise Polychlorination of 8-Chloro-BODIPY and Regioselective
 Functionalization of 2,3,5,6,8-Pentachloro-BODIPY.
;
_journal_issue 16
_journal_name_full 'The Journal of organic chemistry'
_journal_page_first 8377
_journal_page_last 8383
_journal_paper_doi 10.1021/acs.joc.5b01147
_journal_volume 80
_journal_year 2015
_chemical_formula_moiety 'C21 H11 B Cl2 F2 N2 S3, 0.5(C7 H8)'
_chemical_formula_sum 'C24.5 H15 B Cl2 F2 N2 S3'
_chemical_formula_weight 553.27
_space_group_IT_number 2
_space_group_name_Hall '-P 1'
_space_group_name_H-M_alt 'P -1'
_symmetry_cell_setting triclinic
_symmetry_space_group_name_Hall '-P 1'
_symmetry_space_group_name_H-M 'P -1'
_atom_sites_solution_hydrogens geom
_atom_sites_solution_primary direct
_atom_sites_solution_secondary difmap
_audit_creation_method SHELXL-97
_cell_angle_alpha 78.515(10)
_cell_angle_beta 89.442(10)
_cell_angle_gamma 89.434(9)
_cell_formula_units_Z 8
_cell_length_a 10.411(3)
_cell_length_b 15.479(4)
_cell_length_c 28.810(8)
_cell_measurement_reflns_used 14342
_cell_measurement_temperature 90.0(5)
_cell_measurement_theta_max 26.373
_cell_measurement_theta_min 2.546
_cell_volume 4549(2)
_computing_cell_refinement 'HKL Scalepack (Otwinowski & Minor 1997)'
_computing_data_collection 'COLLECT (Nonius, 2000)'
_computing_data_reduction 'HKL Denzo and Scalepack (Otwinowski & Minor 1997)'
_computing_publication_material 'SHELXL-97 (Sheldrick, 1997)'
_computing_structure_refinement 'SHELXL-97 (Sheldrick, 1997)'
_computing_structure_solution 'SIR97 (Altomare et al., 1999)'
_diffrn_ambient_temperature 90.0(5)
_diffrn_measured_fraction_theta_full 0.961
_diffrn_measured_fraction_theta_max 0.951
_diffrn_measurement_device 'Nonius KappaCCD '
_diffrn_measurement_method '\f and \w scans'
_diffrn_radiation_monochromator graphite
_diffrn_radiation_source 'fine-focus sealed tube'
_diffrn_radiation_type MoK\a
_diffrn_radiation_wavelength 0.71073
_diffrn_reflns_av_R_equivalents 0.0773
_diffrn_reflns_av_sigmaI/netI 0.1289
_diffrn_reflns_limit_h_max 13
_diffrn_reflns_limit_h_min -13
_diffrn_reflns_limit_k_max 19
_diffrn_reflns_limit_k_min -17
_diffrn_reflns_limit_l_max 35
_diffrn_reflns_limit_l_min -35
_diffrn_reflns_number 42311
_diffrn_reflns_theta_full 25.00
_diffrn_reflns_theta_max 26.42
_diffrn_reflns_theta_min 2.56
_exptl_absorpt_coefficient_mu 0.596
_exptl_absorpt_correction_T_max 0.9708
_exptl_absorpt_correction_T_min 0.9241
_exptl_absorpt_correction_type multi-scan
_exptl_absorpt_process_details 'HKL Scalepack (Otwinowski & Minor 1997)'
_exptl_crystal_colour plate
_exptl_crystal_density_diffrn 1.616
_exptl_crystal_density_method 'not measured'
_exptl_crystal_description 'dark blue'
_exptl_crystal_F_000 2248
_exptl_crystal_size_max 0.35
_exptl_crystal_size_mid 0.25
_exptl_crystal_size_min 0.05
_refine_diff_density_max 2.027
_refine_diff_density_min -0.911
_refine_diff_density_rms 0.131
_refine_ls_extinction_method none
_refine_ls_goodness_of_fit_ref 1.017
_refine_ls_hydrogen_treatment constr
_refine_ls_matrix_type full
_refine_ls_number_parameters 1340
_refine_ls_number_reflns 17790
_refine_ls_number_restraints 220
_refine_ls_restrained_S_all 1.024
_refine_ls_R_factor_all 0.1696
_refine_ls_R_factor_gt 0.0879
_refine_ls_shift/su_max 0.001
_refine_ls_shift/su_mean 0.000
_refine_ls_structure_factor_coef Fsqd
_refine_ls_weighting_details 'calc w=1/[\s^2^(Fo^2^)+(0.1042P)^2^+19.5866P] where P=(Fo^2^+2Fc^2^)/3'
_refine_ls_weighting_scheme calc
_refine_ls_wR_factor_gt 0.1977
_refine_ls_wR_factor_ref 0.2447
_reflns_number_gt 10030
_reflns_number_total 17790
_reflns_threshold_expression I>2\s(I)
_cod_data_source_file jo5b01147_si_006.cif
_cod_data_source_block NZhao50
_cod_depositor_comments
;
The following automatic conversions were performed:

data item '_symmetry_cell_setting' value 'Triclinic' was changed to
'triclinic' in accordance with the
/home/saulius/struct/COD-crude-data/automatic-downloads/DataCite-retrospective/ACS/depositions/lib/dictionaries/cif_core.dic
dictionary named 'cif_core.dic' version 2.4.2 last updated on
2011-04-26.

Automatic conversion script
Id: cif_fix_values 6909 2019-04-08 15:41:33Z antanas 
;
_cod_original_sg_symbol_H-M 'P -1          '
_cod_original_formula_sum 'C24.50 H15 B Cl2 F2 N2 S3'
_cod_database_code 4036245

loop_
_symmetry_equiv_pos_as_xyz
'x, y, z'
'-x, -y, -z'

loop_
_atom_site_label
_atom_site_type_symbol
_atom_site_fract_x
_atom_site_fract_y
_atom_site_fract_z
_atom_site_U_iso_or_equiv
_atom_site_adp_type
_atom_site_occupancy
_atom_site_symmetry_multiplicity
_atom_site_calc_flag
_atom_site_refinement_flags
_atom_site_disorder_assembly
_atom_site_disorder_group
Cl1 Cl -0.15543(18) 0.52355(11) 0.88683(6) 0.0314(4) Uani 1 1 d . . .
Cl2 Cl 0.23702(17) -0.08099(11) 1.00699(6) 0.0263(4) Uani 1 1 d . . .
S1 S -0.1985(2) 0.43952(14) 0.79718(7) 0.0365(5) Uani 1 1 d . . .
S3 S 0.2580(2) -0.06015(14) 0.89046(8) 0.0380(5) Uani 1 1 d . . .
F1 F 0.1348(4) 0.2107(3) 0.85948(14) 0.0399(12) Uani 1 1 d . . .
F2 F -0.0736(4) 0.1660(3) 0.86863(15) 0.0380(11) Uani 1 1 d . . .
N1 N -0.0139(5) 0.2850(4) 0.90431(18) 0.0206(13) Uani 1 1 d . . .
N2 N 0.0709(5) 0.1317(3) 0.93544(17) 0.0156(11) Uani 1 1 d . . .
C1 C -0.0624(6) 0.3589(4) 0.8761(2) 0.0206(15) Uani 1 1 d . . .
C2 C -0.0949(6) 0.4188(4) 0.9055(3) 0.0233(16) Uani 1 1 d . . .
C3 C -0.0615(6) 0.3831(4) 0.9510(2) 0.0223(15) Uani 1 1 d . . .
H3 H -0.0690 0.4103 0.9777 0.027 Uiso 1 1 calc R . .
C4 C -0.0138(6) 0.2980(4) 0.9506(2) 0.0192(14) Uani 1 1 d . . .
C5 C 0.0320(6) 0.2332(4) 0.9890(2) 0.0171(14) Uani 1 1 d . A .
C6 C 0.0767(6) 0.1527(4) 0.9806(2) 0.0177(14) Uani 1 1 d . . .
C7 C 0.1349(6) 0.0810(4) 1.0121(2) 0.0175(14) Uani 1 1 d . . .
H7 H 0.1499 0.0771 1.0449 0.021 Uiso 1 1 calc R . .
C8 C 0.1648(6) 0.0192(4) 0.9862(2) 0.0180(14) Uani 1 1 d . . .
C9 C 0.1236(6) 0.0491(4) 0.9388(2) 0.0189(14) Uani 1 1 d . . .
C10 C -0.0746(7) 0.3741(5) 0.8244(2) 0.0245(16) Uani 1 1 d . . .
C11 C 0.0072(7) 0.3527(5) 0.7907(2) 0.0277(17) Uani 1 1 d . . .
H11 H 0.0833 0.3185 0.7980 0.033 Uiso 1 1 calc R . .
C12 C -0.0332(7) 0.3864(5) 0.7447(3) 0.0322(18) Uani 1 1 d . . .
H12 H 0.0124 0.3766 0.7175 0.039 Uiso 1 1 calc R . .
C13 C -0.1409(8) 0.4334(5) 0.7422(3) 0.0353(19) Uani 1 1 d . . .
H13 H -0.1811 0.4603 0.7134 0.042 Uiso 1 1 calc R . .
C14 C 0.0301(6) 0.2508(4) 1.0371(2) 0.0201(15) Uani 1 1 d D . .
S2 S -0.1037(3) 0.2909(3) 1.06051(11) 0.0305(10) Uani 0.732(9) 1 d PD A 1
C15 C 0.1266(17) 0.2420(18) 1.0711(6) 0.016(2) Uani 0.732(9) 1 d PD A 1
H15 H 0.2108 0.2218 1.0658 0.020 Uiso 0.732(9) 1 calc PR A 1
S2A S 0.1587(12) 0.2297(12) 1.0733(4) 0.016(2) Uani 0.268(9) 1 d PD A 2
C15A C -0.070(3) 0.280(4) 1.0642(10) 0.0305(10) Uani 0.268(9) 1 d PD A 2
H15A H -0.1545 0.2908 1.0525 0.037 Uiso 0.268(9) 1 calc PR A 2
C16 C 0.0886(8) 0.2656(5) 1.1138(2) 0.0329(19) Uani 1 1 d D . .
H16 H 0.1417 0.2637 1.1406 0.039 Uiso 1 1 calc R A 1
C17 C -0.0341(8) 0.2912(5) 1.1106(3) 0.040(2) Uani 1 1 d D A .
H17 H -0.0783 0.3087 1.1363 0.048 Uiso 1 1 calc R B 1
C18 C 0.1255(7) 0.0010(4) 0.9007(2) 0.0206(15) Uani 1 1 d . . .
C19 C 0.0251(7) -0.0115(4) 0.8715(2) 0.0237(16) Uani 1 1 d . . .
H19 H -0.0573 0.0151 0.8722 0.028 Uiso 1 1 calc R . .
C20 C 0.0594(8) -0.0686(5) 0.8404(3) 0.0321(18) Uani 1 1 d . . .
H20 H 0.0029 -0.0841 0.8178 0.038 Uiso 1 1 calc R . .
C21 C 0.1811(8) -0.0983(5) 0.8468(3) 0.040(2) Uani 1 1 d . . .
H21 H 0.2202 -0.1368 0.8288 0.048 Uiso 1 1 calc R . .
B1 B 0.0284(9) 0.1964(6) 0.8893(3) 0.0274(19) Uani 1 1 d . . .
Cl3 Cl 0.74152(17) 0.57879(11) -0.00397(6) 0.0257(4) Uani 1 1 d . . .
Cl4 Cl 0.3576(2) -0.02574(12) 0.11120(7) 0.0374(5) Uani 1 1 d . . .
S4 S 0.76562(19) 0.54410(14) 0.11537(8) 0.0367(5) Uani 1 1 d . . .
S6 S 0.3001(2) 0.05928(15) 0.20139(7) 0.0422(6) Uani 1 1 d . . .
F3 F 0.4132(4) 0.3355(3) 0.12895(14) 0.0335(10) Uani 1 1 d . . .
F4 F 0.6198(4) 0.2889(3) 0.14237(14) 0.0339(11) Uani 1 1 d . . .
N3 N 0.5695(5) 0.3687(3) 0.06464(18) 0.0164(12) Uani 1 1 d . . .
N4 N 0.4840(5) 0.2152(4) 0.09491(18) 0.0191(12) Uani 1 1 d . . .
C22 C 0.6238(6) 0.4485(4) 0.0629(2) 0.0173(14) Uani 1 1 d . . .
C23 C 0.6671(6) 0.4797(4) 0.0155(2) 0.0199(15) Uani 1 1 d . . .
C24 C 0.6326(6) 0.4202(4) -0.0116(2) 0.0178(14) Uani 1 1 d . . .
H24 H 0.6450 0.4259 -0.0448 0.021 Uiso 1 1 calc R . .
C25 C 0.5752(6) 0.3491(4) 0.0196(2) 0.0167(14) Uani 1 1 d . . .
C26 C 0.5294(6) 0.2696(4) 0.0109(2) 0.0182(14) Uani 1 1 d . C .
C27 C 0.4851(6) 0.2044(4) 0.0478(2) 0.0194(14) Uani 1 1 d . . .
C28 C 0.4406(6) 0.1184(4) 0.0475(2) 0.0215(15) Uani 1 1 d . . .
H28 H 0.4328 0.0920 0.0205 0.026 Uiso 1 1 calc R . .
C29 C 0.4113(6) 0.0809(4) 0.0929(3) 0.0233(16) Uani 1 1 d . . .
C30 C 0.4376(7) 0.1397(4) 0.1229(2) 0.0213(15) Uani 1 1 d . . .
C31 C 0.6275(6) 0.4945(4) 0.1018(2) 0.0197(15) Uani 1 1 d . . .
C32 C 0.5283(7) 0.5098(4) 0.1312(2) 0.0236(16) Uani 1 1 d . . .
H32 H 0.4436 0.4888 0.1291 0.028 Uiso 1 1 calc R . .
C33 C 0.5653(8) 0.5600(5) 0.1648(3) 0.0357(19) Uani 1 1 d . . .
H33 H 0.5089 0.5763 0.1878 0.043 Uiso 1 1 calc R . .
C34 C 0.6917(9) 0.5822(5) 0.1601(3) 0.042(2) Uani 1 1 d . . .
H34 H 0.7339 0.6154 0.1798 0.050 Uiso 1 1 calc R . .
C35 C 0.5278(6) 0.2546(4) -0.0378(2) 0.0206(15) Uani 1 1 d D . .
S5 S 0.3927(3) 0.2215(3) -0.06193(10) 0.0278(9) Uani 0.729(9) 1 d PD C 1
C36 C 0.6251(17) 0.264(2) -0.0727(6) 0.020(2) Uani 0.729(9) 1 d PD C 1
H36 H 0.7090 0.2838 -0.0675 0.023 Uiso 0.729(9) 1 calc PR C 1
S5A S 0.6587(12) 0.2722(14) -0.0740(4) 0.020(2) Uani 0.271(9) 1 d PD C 2
C36A C 0.433(3) 0.223(3) -0.0645(8) 0.0278(9) Uani 0.271(9) 1 d PD C 2
H36A H 0.3516 0.2034 -0.0510 0.033 Uiso 0.271(9) 1 calc PR C 2
C37 C 0.5882(8) 0.2423(5) -0.1156(2) 0.0343(19) Uani 1 1 d D . .
H37 H 0.6426 0.2430 -0.1423 0.041 Uiso 1 1 calc R C 1
C38 C 0.4638(8) 0.2202(5) -0.1127(2) 0.0343(19) Uani 1 1 d D C .
H38 H 0.4196 0.2048 -0.1386 0.041 Uiso 1 1 calc R D 1
C39 C 0.4259(7) 0.1226(5) 0.1740(3) 0.0263(16) Uani 1 1 d . . .
C40 C 0.5097(7) 0.1368(5) 0.2087(2) 0.0285(17) Uani 1 1 d . . .
H40 H 0.5881 0.1678 0.2017 0.034 Uiso 1 1 calc R . .
C41 C 0.4689(8) 0.1016(5) 0.2545(3) 0.0359(19) Uani 1 1 d . . .
H41 H 0.5155 0.1078 0.2818 0.043 Uiso 1 1 calc R . .
C42 C 0.3603(8) 0.0588(6) 0.2566(3) 0.039(2) Uani 1 1 d . . .
H42 H 0.3198 0.0309 0.2853 0.046 Uiso 1 1 calc R . .
B2 B 0.5219(8) 0.3033(5) 0.1099(3) 0.0234(18) Uani 1 1 d . . .
Cl5 Cl 0.76341(16) -0.07735(10) 0.51201(6) 0.0213(4) Uani 1 1 d . . .
Cl6 Cl 0.32951(17) 0.50187(11) 0.37425(6) 0.0279(4) Uani 1 1 d . . .
S7 S 0.79379(19) -0.06157(13) 0.39746(7) 0.0319(5) Uani 1 1 d . . .
S9 S 0.4432(2) 0.41908(14) 0.27989(7) 0.0376(5) Uani 1 1 d . . .
F5 F 0.3952(4) 0.1234(3) 0.38133(14) 0.0276(9) Uani 1 1 d . . .
F6 F 0.5880(4) 0.1847(2) 0.35516(13) 0.0261(9) Uani 1 1 d . . .
N5 N 0.5659(5) 0.1173(3) 0.43743(18) 0.0146(11) Uani 1 1 d . . .
N6 N 0.4539(5) 0.2589(3) 0.40371(18) 0.0185(12) Uani 1 1 d . . .
C43 C 0.6323(6) 0.0392(4) 0.4413(2) 0.0156(13) Uani 1 1 d . . .
C44 C 0.6740(6) 0.0146(4) 0.4891(2) 0.0159(14) Uani 1 1 d . . .
C45 C 0.6277(6) 0.0748(4) 0.5144(2) 0.0159(14) Uani 1 1 d . . .
H45 H 0.6375 0.0725 0.5473 0.019 Uiso 1 1 calc R . .
C46 C 0.5624(6) 0.1412(4) 0.4817(2) 0.0134(13) Uani 1 1 d . . .
C47 C 0.5072(6) 0.2205(4) 0.4879(2) 0.0152(13) Uani 1 1 d . E .
C48 C 0.4579(6) 0.2803(4) 0.4481(2) 0.0152(13) Uani 1 1 d . . .
C49 C 0.4168(6) 0.3680(4) 0.4449(2) 0.0194(14) Uani 1 1 d . . .
H49 H 0.4103 0.3996 0.4699 0.023 Uiso 1 1 calc R . .
C50 C 0.3877(6) 0.3985(4) 0.3979(2) 0.0221(15) Uani 1 1 d . . .
C51 C 0.4102(6) 0.3312(4) 0.3726(2) 0.0218(15) Uani 1 1 d . . .
C52 C 0.6492(6) -0.0094(4) 0.4042(2) 0.0182(14) Uani 1 1 d . . .
C53 C 0.5609(6) -0.0261(4) 0.3712(2) 0.0175(14) Uani 1 1 d . . .
H53 H 0.4753 -0.0040 0.3689 0.021 Uiso 1 1 calc R . .
C54 C 0.6141(8) -0.0803(5) 0.3413(3) 0.0309(18) Uani 1 1 d . . .
H54 H 0.5680 -0.0983 0.3166 0.037 Uiso 1 1 calc R . .
C55 C 0.7381(8) -0.1033(5) 0.3519(3) 0.036(2) Uani 1 1 d . . .
H55 H 0.7882 -0.1392 0.3354 0.044 Uiso 1 1 calc R . .
C56 C 0.5009(6) 0.2436(4) 0.5344(2) 0.0167(14) Uani 1 1 d D . .
S8 S 0.3660(4) 0.2839(5) 0.55480(18) 0.0246(12) Uani 0.547(8) 1 d PD E 1
C57 C 0.596(2) 0.243(2) 0.5695(8) 0.0184(14) Uani 0.547(8) 1 d PD E 1
H57 H 0.6816 0.2233 0.5665 0.022 Uiso 0.547(8) 1 calc PR E 1
S8A S 0.6236(6) 0.2336(6) 0.5732(2) 0.0184(14) Uani 0.453(8) 1 d PD E 2
C57A C 0.399(2) 0.284(3) 0.5560(9) 0.0246(12) Uani 0.453(8) 1 d PD E 2
H57A H 0.3190 0.2992 0.5410 0.030 Uiso 0.453(8) 1 calc PR E 2
C58 C 0.5498(9) 0.2755(5) 0.6100(3) 0.040(2) Uani 1 1 d D . .
H58 H 0.5967 0.2782 0.6378 0.047 Uiso 1 1 d R E .
C59 C 0.4276(9) 0.2981(5) 0.6023(3) 0.043(2) Uani 1 1 d D E .
H59 H 0.3867 0.3242 0.6258 0.051 Uiso 1 1 d R . .
C60 C 0.3914(7) 0.3332(5) 0.3221(2) 0.0248(16) Uani 1 1 d . . .
C61 C 0.3359(7) 0.2678(5) 0.3007(3) 0.0328(18) Uani 1 1 d . . .
H61 H 0.3000 0.2144 0.3176 0.039 Uiso 1 1 calc R . .
C62 C 0.3414(8) 0.2932(6) 0.2508(3) 0.041(2) Uani 1 1 d . . .
H62 H 0.3084 0.2578 0.2303 0.049 Uiso 1 1 calc R . .
C63 C 0.3968(8) 0.3710(6) 0.2349(3) 0.039(2) Uani 1 1 d . . .
H63 H 0.4088 0.3964 0.2023 0.047 Uiso 1 1 calc R . .
B3 B 0.5010(8) 0.1707(5) 0.3920(3) 0.0215(17) Uani 1 1 d . . .
Cl7 Cl 0.26269(16) 0.57282(10) 0.48745(6) 0.0223(4) Uani 1 1 d . . .
Cl8 Cl -0.16517(17) -0.00586(11) 0.62301(6) 0.0277(4) Uani 1 1 d . . .
S12 S -0.0458(2) 0.07391(14) 0.71702(7) 0.0411(5) Uani 1 1 d . . .
F7 F -0.1038(4) 0.3712(3) 0.61947(13) 0.0266(9) Uani 1 1 d . . .
F8 F 0.0893(4) 0.3070(2) 0.64336(12) 0.0228(9) Uani 1 1 d . . .
N7 N 0.0668(5) 0.3785(3) 0.56144(17) 0.0131(11) Uani 1 1 d . . .
N8 N -0.0456(5) 0.2370(3) 0.59494(18) 0.0167(12) Uani 1 1 d . . .
C64 C 0.1334(6) 0.4540(4) 0.5577(2) 0.0148(13) Uani 1 1 d . F .
C65 C 0.1724(6) 0.4809(4) 0.5095(2) 0.0164(14) Uani 1 1 d . . .
C66 C 0.1250(6) 0.4234(4) 0.4843(2) 0.0154(14) Uani 1 1 d . . .
H66 H 0.1332 0.4268 0.4511 0.018 Uiso 1 1 calc R . .
C67 C 0.0610(6) 0.3573(4) 0.5170(2) 0.0146(13) Uani 1 1 d . . .
C68 C 0.0054(6) 0.2789(4) 0.5102(2) 0.0150(13) Uani 1 1 d . H .
C69 C -0.0434(6) 0.2173(4) 0.5497(2) 0.0157(13) Uani 1 1 d . . .
C70 C -0.0830(6) 0.1307(4) 0.5526(2) 0.0166(14) Uani 1 1 d . . .
H70 H -0.0905 0.1004 0.5271 0.020 Uiso 1 1 calc R . .
C71 C -0.1090(6) 0.0976(4) 0.5996(2) 0.0200(15) Uani 1 1 d . . .
C72 C -0.0870(6) 0.1648(4) 0.6254(2) 0.0183(14) Uani 1 1 d . . .
C73 C 0.1542(6) 0.5013(4) 0.5959(2) 0.0219(15) Uani 1 1 d D . .
S10 S 0.3009(2) 0.54644(15) 0.60292(7) 0.0325(7) Uani 0.947(7) 1 d PD F 1
C74 C 0.0696(10) 0.5179(6) 0.6313(3) 0.0171(17) Uani 0.947(7) 1 d PD F 1
H74 H -0.0163 0.4973 0.6349 0.021 Uiso 0.947(7) 1 calc PR F 1
S10A S 0.0293(16) 0.527(4) 0.6288(14) 0.0171(17) Uani 0.053(7) 1 d PD F 2
C74A C 0.241(14) 0.567(9) 0.6033(18) 0.0325(7) Uani 0.053(7) 1 d PD F 2
H74A H 0.2935 0.5969 0.5781 0.039 Uiso 0.053(7) 1 calc PR F 2
C75 C 0.1262(9) 0.5682(5) 0.6607(3) 0.038(2) Uani 1 1 d D . .
H75 H 0.0821 0.5877 0.6858 0.046 Uiso 1 1 calc R F 1
C76 C 0.2493(8) 0.5858(5) 0.6496(3) 0.038(2) Uani 1 1 d D F .
H76 H 0.3025 0.6178 0.6667 0.045 Uiso 1 1 calc R G 1
C77 C -0.0032(6) 0.2575(4) 0.4630(2) 0.0181(14) Uani 1 1 d D . .
S11 S -0.1403(4) 0.2221(5) 0.44339(17) 0.0242(12) Uani 0.558(9) 1 d PD H 1
C78 C 0.0915(19) 0.2567(18) 0.4276(7) 0.0178(14) Uani 0.558(9) 1 d PD H 1
H78 H 0.1790 0.2710 0.4310 0.021 Uiso 0.558(9) 1 calc PR H 1
S11A S 0.1173(6) 0.2704(5) 0.4227(2) 0.0178(14) Uani 0.442(9) 1 d PD H 2
C78A C -0.108(2) 0.223(3) 0.4413(8) 0.0242(12) Uani 0.442(9) 1 d PD H 2
H78A H -0.1881 0.2092 0.4568 0.029 Uiso 0.442(9) 1 calc PR H 2
C79 C 0.0409(9) 0.2319(5) 0.3858(3) 0.043(2) Uani 1 1 d D . .
H79 H 0.0872 0.2302 0.3574 0.052 Uiso 1 1 calc R H 1
C80 C -0.0820(9) 0.2117(5) 0.3940(3) 0.044(2) Uani 1 1 d D H .
H80 H -0.1328 0.1919 0.3710 0.053 Uiso 1 1 calc R I 1
C81 C -0.1036(6) 0.1586(5) 0.6765(2) 0.0223(15) Uani 1 1 d . . .
C82 C -0.1642(8) 0.2222(5) 0.6995(3) 0.0338(19) Uani 1 1 d . . .
H82 H -0.2047 0.2747 0.6833 0.041 Uiso 1 1 calc R . .
C83 C -0.1561(8) 0.1970(6) 0.7494(3) 0.0361(19) Uani 1 1 d . . .
H83 H -0.1900 0.2308 0.7709 0.043 Uiso 1 1 calc R . .
C84 C -0.0934(9) 0.1178(5) 0.7630(3) 0.041(2) Uani 1 1 d . . .
H84 H -0.0786 0.0907 0.7951 0.050 Uiso 1 1 calc R . .
B4 B 0.0012(8) 0.3243(5) 0.6071(3) 0.0198(17) Uani 1 1 d . . .
C100 C 0.8599(8) 0.2131(5) 0.2640(3) 0.038(2) Uani 1 1 d . . .
C101 C 0.7627(8) 0.2724(6) 0.2522(3) 0.039(2) Uani 1 1 d . . .
H101 H 0.6767 0.2544 0.2597 0.047 Uiso 1 1 calc R . .
C102 C 0.7872(8) 0.3627(6) 0.2283(3) 0.041(2) Uani 1 1 d . . .
H102 H 0.7183 0.4029 0.2192 0.049 Uiso 1 1 calc R . .
C103 C 0.9106(8) 0.3881(6) 0.2192(3) 0.040(2) Uani 1 1 d . . .
H103 H 0.9288 0.4472 0.2041 0.048 Uiso 1 1 calc R . .
C104 C 1.0110(8) 0.3277(6) 0.2319(3) 0.044(2) Uani 1 1 d . . .
H104 H 1.0972 0.3463 0.2256 0.052 Uiso 1 1 calc R . .
C105 C 0.9871(8) 0.2423(6) 0.2533(3) 0.039(2) Uani 1 1 d . . .
H105 H 1.0568 0.2021 0.2612 0.047 Uiso 1 1 calc R . .
C106 C 0.8318(9) 0.1212(6) 0.2865(3) 0.046(2) Uani 1 1 d . . .
H10A H 0.7599 0.1201 0.3088 0.070 Uiso 1 1 calc R . .
H10B H 0.9078 0.0943 0.3036 0.070 Uiso 1 1 calc R . .
H10C H 0.8090 0.0881 0.2622 0.070 Uiso 1 1 calc R . .
C107 C 0.3600(12) 0.1897(7) 0.7608(4) 0.031(3) Uani 0.683(13) 1 d PDU J 1
C108 C 0.2709(12) 0.2478(9) 0.7377(5) 0.025(3) Uani 0.683(13) 1 d PDU J 1
H108 H 0.1847 0.2298 0.7353 0.030 Uiso 0.683(13) 1 calc PR J 1
C109 C 0.3086(13) 0.3361(9) 0.7171(5) 0.034(3) Uani 0.683(13) 1 d PDU J 1
H109 H 0.2459 0.3770 0.7021 0.041 Uiso 0.683(13) 1 calc PR J 1
C110 C 0.4299(13) 0.3617(8) 0.7187(4) 0.037(3) Uani 0.683(13) 1 d PDU J 1
H110 H 0.4527 0.4209 0.7057 0.044 Uiso 0.683(13) 1 calc PR J 1
C111 C 0.5218(12) 0.3025(10) 0.7391(5) 0.038(3) Uani 0.683(13) 1 d PDU J 1
H111 H 0.6091 0.3200 0.7389 0.045 Uiso 0.683(13) 1 calc PR J 1
C112 C 0.4883(13) 0.2185(12) 0.7597(5) 0.034(3) Uani 0.683(13) 1 d PDU J 1
H112 H 0.5532 0.1783 0.7736 0.041 Uiso 0.683(13) 1 calc PR J 1
C113 C 0.3196(16) 0.0980(9) 0.7837(6) 0.050(4) Uani 0.683(13) 1 d PDU J 1
H11A H 0.2728 0.0998 0.8132 0.075 Uiso 0.683(13) 1 calc PR J 1
H11B H 0.3959 0.0603 0.7908 0.075 Uiso 0.683(13) 1 calc PR J 1
H11C H 0.2639 0.0742 0.7622 0.075 Uiso 0.683(13) 1 calc PR J 1
C114 C 0.3614(19) 0.2851(12) 0.7366(7) 0.023(5) Uani 0.317(13) 1 d PDU J 2
C115 C 0.486(2) 0.2583(19) 0.7456(15) 0.039(9) Uani 0.317(13) 1 d PDU J 2
H115 H 0.5543 0.2978 0.7357 0.046 Uiso 0.317(13) 1 calc PR J 2
C116 C 0.5112(18) 0.1699(14) 0.7700(10) 0.020(6) Uani 0.317(13) 1 d PDU J 2
H116 H 0.5970 0.1522 0.7781 0.024 Uiso 0.317(13) 1 calc PR J 2
C117 C 0.4159(19) 0.1119(13) 0.7816(8) 0.026(6) Uiso 0.317(13) 1 d PD J 2
H117 H 0.4353 0.0521 0.7950 0.032 Uiso 0.317(13) 1 calc PR J 2
C118 C 0.290(2) 0.1386(16) 0.7742(11) 0.031(6) Uani 0.317(13) 1 d PDU J 2
H118 H 0.2224 0.0979 0.7837 0.037 Uiso 0.317(13) 1 calc PR J 2
C119 C 0.263(3) 0.2242(17) 0.7531(12) 0.033(8) Uani 0.317(13) 1 d PDU J 2
H119 H 0.1755 0.2429 0.7494 0.040 Uiso 0.317(13) 1 calc PR J 2
C120 C 0.330(3) 0.3786(14) 0.7125(11) 0.030(7) Uani 0.317(13) 1 d PDU J 2
H12A H 0.3002 0.4120 0.7362 0.045 Uiso 0.317(13) 1 calc PR J 2
H12B H 0.2623 0.3782 0.6891 0.045 Uiso 0.317(13) 1 calc PR J 2
H12C H 0.4070 0.4064 0.6965 0.045 Uiso 0.317(13) 1 calc PR J 2

loop_
_atom_site_aniso_label
_atom_site_aniso_U_11
_atom_site_aniso_U_22
_atom_site_aniso_U_33
_atom_site_aniso_U_23
_atom_site_aniso_U_13
_atom_site_aniso_U_12
Cl1 0.0376(11) 0.0254(9) 0.0280(10) 0.0015(8) 0.0063(8) 0.0085(8)
Cl2 0.0321(10) 0.0207(8) 0.0249(9) -0.0017(7) -0.0062(8) 0.0031(7)
S1 0.0333(12) 0.0472(12) 0.0265(11) -0.0018(9) -0.0016(9) 0.0112(9)
S3 0.0299(11) 0.0496(13) 0.0401(12) -0.0234(10) -0.0026(9) 0.0139(9)
F1 0.056(3) 0.039(3) 0.021(2) 0.0020(19) 0.020(2) 0.020(2)
F2 0.049(3) 0.037(3) 0.033(3) -0.018(2) -0.029(2) 0.016(2)
N1 0.025(3) 0.026(3) 0.010(3) -0.002(2) -0.005(2) 0.009(2)
N2 0.017(3) 0.023(3) 0.007(3) -0.004(2) -0.003(2) 0.000(2)
C1 0.022(4) 0.029(4) 0.011(3) -0.004(3) 0.004(3) 0.003(3)
C2 0.015(4) 0.023(4) 0.031(4) -0.002(3) 0.003(3) 0.004(3)
C3 0.016(4) 0.030(4) 0.021(4) -0.006(3) 0.004(3) 0.001(3)
C4 0.026(4) 0.018(3) 0.012(3) 0.000(3) -0.001(3) 0.006(3)
C5 0.016(3) 0.025(4) 0.012(3) -0.008(3) -0.002(3) 0.000(3)
C6 0.017(3) 0.020(3) 0.016(3) -0.003(3) -0.002(3) -0.002(3)
C7 0.016(4) 0.027(4) 0.009(3) -0.002(3) -0.005(3) 0.001(3)
C8 0.015(3) 0.019(3) 0.018(3) 0.000(3) -0.006(3) 0.003(3)
C9 0.016(4) 0.025(4) 0.017(3) -0.007(3) -0.002(3) 0.000(3)
C10 0.029(4) 0.028(4) 0.015(4) -0.001(3) -0.001(3) 0.005(3)
C11 0.026(4) 0.041(4) 0.016(4) -0.007(3) 0.002(3) 0.001(3)
C12 0.031(4) 0.044(5) 0.019(4) -0.002(3) 0.004(3) 0.008(4)
C13 0.032(5) 0.052(5) 0.021(4) -0.005(4) -0.003(3) 0.005(4)
C14 0.021(4) 0.024(4) 0.014(3) -0.003(3) 0.004(3) 0.001(3)
S2 0.030(2) 0.042(2) 0.0202(14) -0.0081(12) -0.0001(12) 0.0100(15)
C15 0.016(6) 0.015(5) 0.018(2) -0.005(3) -0.003(3) 0.008(4)
S2A 0.016(6) 0.015(5) 0.018(2) -0.005(3) -0.003(3) 0.008(4)
C15A 0.030(2) 0.042(2) 0.0202(14) -0.0081(12) -0.0001(12) 0.0100(15)
C16 0.053(6) 0.024(4) 0.020(4) 0.000(3) -0.010(4) -0.011(4)
C17 0.057(6) 0.041(5) 0.026(4) -0.017(4) 0.011(4) 0.000(4)
C18 0.027(4) 0.023(4) 0.014(3) -0.007(3) 0.002(3) -0.005(3)
C19 0.026(4) 0.025(4) 0.020(4) -0.006(3) -0.007(3) -0.003(3)
C20 0.044(5) 0.028(4) 0.027(4) -0.011(3) -0.003(4) -0.004(4)
C21 0.053(6) 0.043(5) 0.033(5) -0.030(4) 0.001(4) 0.007(4)
B1 0.034(5) 0.036(5) 0.013(4) -0.007(4) -0.004(4) 0.014(4)
Cl3 0.0297(10) 0.0217(8) 0.0249(9) -0.0027(7) 0.0017(8) -0.0042(7)
Cl4 0.0527(13) 0.0237(9) 0.0334(11) 0.0014(8) -0.0157(9) -0.0121(9)
S4 0.0304(11) 0.0454(12) 0.0404(12) -0.0228(10) -0.0037(9) -0.0083(9)
S6 0.0392(13) 0.0552(14) 0.0291(11) -0.0003(10) 0.0010(10) -0.0167(10)
F3 0.044(3) 0.035(2) 0.026(2) -0.0158(19) 0.019(2) -0.011(2)
F4 0.048(3) 0.034(2) 0.019(2) -0.0020(18) -0.017(2) -0.012(2)
N3 0.018(3) 0.018(3) 0.013(3) -0.001(2) -0.002(2) -0.001(2)
N4 0.019(3) 0.027(3) 0.010(3) -0.003(2) -0.001(2) -0.006(2)
C22 0.013(3) 0.020(3) 0.018(3) -0.003(3) -0.004(3) 0.003(3)
C23 0.013(3) 0.025(4) 0.019(4) 0.000(3) 0.005(3) -0.002(3)
C24 0.013(3) 0.028(4) 0.010(3) 0.000(3) 0.001(3) 0.004(3)
C25 0.016(3) 0.023(3) 0.012(3) -0.005(3) -0.003(3) 0.000(3)
C26 0.018(4) 0.022(3) 0.014(3) -0.002(3) -0.002(3) 0.000(3)
C27 0.019(4) 0.023(3) 0.017(3) -0.005(3) -0.002(3) -0.001(3)
C28 0.022(4) 0.030(4) 0.014(3) -0.007(3) -0.009(3) 0.002(3)
C29 0.018(4) 0.020(3) 0.031(4) 0.000(3) -0.009(3) -0.004(3)
C30 0.024(4) 0.026(4) 0.012(3) 0.000(3) -0.006(3) 0.001(3)
C31 0.025(4) 0.018(3) 0.016(3) -0.004(3) -0.007(3) 0.005(3)
C32 0.030(4) 0.020(3) 0.020(4) -0.004(3) 0.003(3) 0.003(3)
C33 0.051(6) 0.032(4) 0.029(4) -0.018(4) -0.003(4) 0.004(4)
C34 0.052(6) 0.039(5) 0.044(5) -0.032(4) -0.009(4) -0.004(4)
C35 0.026(4) 0.025(4) 0.010(3) -0.004(3) -0.004(3) 0.004(3)
S5 0.0246(19) 0.0402(15) 0.0211(14) -0.0121(11) -0.0014(12) -0.0032(17)
C36 0.020(7) 0.017(4) 0.023(2) -0.007(2) -0.007(3) -0.001(5)
S5A 0.020(7) 0.017(4) 0.023(2) -0.007(2) -0.007(3) -0.001(5)
C36A 0.0246(19) 0.0402(15) 0.0211(14) -0.0121(11) -0.0014(12) -0.0032(17)
C37 0.054(6) 0.029(4) 0.018(4) 0.000(3) 0.006(4) 0.008(4)
C38 0.054(6) 0.030(4) 0.025(4) -0.020(3) -0.014(4) 0.007(4)
C39 0.022(4) 0.030(4) 0.025(4) 0.000(3) -0.003(3) -0.008(3)
C40 0.024(4) 0.043(5) 0.017(4) -0.002(3) -0.004(3) 0.003(3)
C41 0.042(5) 0.039(5) 0.024(4) 0.001(3) -0.006(4) -0.009(4)
C42 0.040(5) 0.053(5) 0.019(4) 0.004(4) -0.005(4) 0.000(4)
B2 0.023(4) 0.031(4) 0.017(4) -0.004(3) 0.003(3) -0.006(3)
Cl5 0.0257(9) 0.0192(8) 0.0187(8) -0.0028(7) -0.0017(7) 0.0045(7)
Cl6 0.0305(10) 0.0247(9) 0.0243(9) 0.0048(7) -0.0005(8) 0.0103(7)
S7 0.0308(11) 0.0421(11) 0.0262(10) -0.0156(9) 0.0003(8) 0.0123(9)
S9 0.0468(13) 0.0368(11) 0.0263(11) 0.0002(9) 0.0035(9) 0.0014(9)
F5 0.024(2) 0.037(2) 0.025(2) -0.0128(18) -0.0120(18) 0.0078(18)
F6 0.032(2) 0.031(2) 0.0128(19) 0.0009(16) 0.0061(17) 0.0119(18)
N5 0.012(3) 0.022(3) 0.011(3) -0.007(2) -0.004(2) 0.001(2)
N6 0.022(3) 0.024(3) 0.010(3) -0.006(2) 0.000(2) 0.004(2)
C43 0.009(3) 0.017(3) 0.020(3) -0.001(3) 0.003(3) 0.003(2)
C44 0.015(3) 0.012(3) 0.019(3) 0.001(3) 0.001(3) 0.000(2)
C45 0.016(3) 0.019(3) 0.013(3) -0.004(3) -0.003(3) -0.006(3)
C46 0.014(3) 0.018(3) 0.009(3) -0.003(2) -0.006(3) 0.003(2)
C47 0.010(3) 0.025(3) 0.011(3) -0.005(3) -0.001(3) -0.005(3)
C48 0.012(3) 0.019(3) 0.014(3) -0.001(3) 0.000(3) 0.006(3)
C49 0.013(3) 0.023(3) 0.022(4) -0.003(3) 0.001(3) 0.006(3)
C50 0.015(4) 0.027(4) 0.021(4) 0.004(3) -0.004(3) 0.000(3)
C51 0.018(4) 0.028(4) 0.018(4) -0.001(3) 0.000(3) 0.008(3)
C52 0.023(4) 0.021(3) 0.010(3) -0.004(3) 0.002(3) 0.005(3)
C53 0.022(4) 0.020(3) 0.011(3) -0.005(3) -0.001(3) 0.002(3)
C54 0.052(5) 0.024(4) 0.021(4) -0.013(3) -0.001(4) -0.003(4)
C55 0.052(6) 0.035(4) 0.024(4) -0.011(3) 0.003(4) 0.010(4)
C56 0.025(4) 0.015(3) 0.011(3) -0.005(3) -0.004(3) 0.004(3)
S8 0.023(3) 0.0334(17) 0.0175(16) -0.0047(12) -0.0029(18) 0.009(2)
C57 0.011(3) 0.018(3) 0.028(2) -0.0084(18) -0.0027(18) 0.005(2)
S8A 0.011(3) 0.018(3) 0.028(2) -0.0084(18) -0.0027(18) 0.005(2)
C57A 0.023(3) 0.0334(17) 0.0175(16) -0.0047(12) -0.0029(18) 0.009(2)
C58 0.071(7) 0.023(4) 0.025(4) -0.004(3) -0.020(4) -0.013(4)
C59 0.068(7) 0.033(5) 0.031(5) -0.016(4) 0.023(4) 0.002(4)
C60 0.025(4) 0.035(4) 0.014(3) -0.005(3) 0.002(3) 0.016(3)
C61 0.033(5) 0.039(4) 0.025(4) -0.005(3) 0.000(3) 0.004(4)
C62 0.041(5) 0.062(6) 0.022(4) -0.010(4) -0.006(4) 0.018(4)
C63 0.053(6) 0.047(5) 0.015(4) -0.002(4) 0.003(4) 0.007(4)
B3 0.022(4) 0.029(4) 0.016(4) -0.011(3) -0.001(3) 0.005(3)
Cl7 0.0252(9) 0.0193(8) 0.0216(9) -0.0023(7) -0.0005(7) -0.0040(7)
Cl8 0.0325(10) 0.0252(9) 0.0231(9) 0.0011(7) -0.0012(8) -0.0102(7)
S12 0.0543(14) 0.0378(12) 0.0292(11) -0.0021(9) -0.0029(10) 0.0036(10)
F7 0.020(2) 0.038(2) 0.026(2) -0.0172(18) 0.0068(17) -0.0031(18)
F8 0.030(2) 0.026(2) 0.0125(19) -0.0031(16) -0.0076(17) -0.0078(17)
N7 0.013(3) 0.014(3) 0.013(3) -0.004(2) -0.001(2) -0.002(2)
N8 0.019(3) 0.022(3) 0.010(3) -0.004(2) -0.002(2) -0.005(2)
C64 0.008(3) 0.017(3) 0.020(3) -0.007(3) -0.007(3) 0.003(2)
C65 0.014(3) 0.014(3) 0.022(3) -0.005(3) 0.000(3) 0.002(3)
C66 0.016(3) 0.016(3) 0.013(3) -0.004(3) 0.006(3) 0.004(3)
C67 0.011(3) 0.022(3) 0.012(3) -0.006(3) -0.003(3) -0.001(3)
C68 0.014(3) 0.022(3) 0.011(3) -0.007(3) -0.001(3) 0.003(3)
C69 0.007(3) 0.025(3) 0.015(3) -0.005(3) -0.003(3) -0.002(3)
C70 0.014(3) 0.023(3) 0.015(3) -0.008(3) -0.004(3) 0.001(3)
C71 0.018(4) 0.021(3) 0.020(4) -0.001(3) 0.000(3) -0.004(3)
C72 0.013(3) 0.028(4) 0.013(3) -0.001(3) 0.001(3) -0.005(3)
C73 0.022(4) 0.026(4) 0.018(4) -0.006(3) -0.003(3) 0.003(3)
S10 0.0282(14) 0.0427(13) 0.0305(12) -0.0158(9) -0.0043(9) -0.0108(9)
C74 0.014(5) 0.022(4) 0.015(3) -0.003(3) -0.009(4) 0.006(4)
S10A 0.014(5) 0.022(4) 0.015(3) -0.003(3) -0.009(4) 0.006(4)
C74A 0.0282(14) 0.0427(13) 0.0305(12) -0.0158(9) -0.0043(9) -0.0108(9)
C75 0.066(6) 0.030(4) 0.020(4) -0.008(3) -0.004(4) 0.006(4)
C76 0.042(5) 0.047(5) 0.027(4) -0.013(4) -0.005(4) -0.021(4)
C77 0.023(4) 0.018(3) 0.013(3) 0.000(3) -0.003(3) -0.002(3)
S11 0.023(3) 0.0354(17) 0.0152(15) -0.0073(12) 0.0011(16) -0.008(2)
C78 0.016(3) 0.016(3) 0.023(2) -0.007(2) 0.0027(16) -0.0071(18)
S11A 0.016(3) 0.016(3) 0.023(2) -0.007(2) 0.0027(16) -0.0071(18)
C78A 0.023(3) 0.0354(17) 0.0152(15) -0.0073(12) 0.0011(16) -0.008(2)
C79 0.075(7) 0.031(4) 0.022(4) -0.003(3) 0.017(4) 0.011(4)
C80 0.057(6) 0.036(5) 0.046(5) -0.027(4) -0.026(5) 0.001(4)
C81 0.020(4) 0.029(4) 0.017(4) -0.004(3) -0.001(3) -0.009(3)
C82 0.041(5) 0.042(5) 0.018(4) -0.005(3) -0.002(3) 0.013(4)
C83 0.036(5) 0.050(5) 0.022(4) -0.006(4) 0.006(4) -0.010(4)
C84 0.078(7) 0.036(5) 0.009(4) 0.002(3) -0.004(4) -0.013(4)
B4 0.026(4) 0.024(4) 0.011(4) -0.007(3) -0.006(3) 0.000(3)
C100 0.047(5) 0.038(5) 0.032(5) -0.014(4) -0.007(4) 0.003(4)
C101 0.034(5) 0.053(5) 0.034(5) -0.018(4) -0.006(4) -0.005(4)
C102 0.038(5) 0.053(5) 0.036(5) -0.015(4) -0.008(4) 0.001(4)
C103 0.049(6) 0.048(5) 0.024(4) -0.011(4) 0.003(4) -0.006(4)
C104 0.031(5) 0.060(6) 0.045(5) -0.020(5) -0.001(4) 0.000(4)
C105 0.033(5) 0.057(6) 0.032(5) -0.021(4) 0.003(4) -0.001(4)
C106 0.061(6) 0.050(5) 0.030(5) -0.011(4) -0.009(4) -0.004(5)
C107 0.040(6) 0.038(5) 0.016(6) -0.012(4) 0.004(5) 0.003(4)
C108 0.020(6) 0.047(6) 0.009(9) -0.010(5) 0.007(5) -0.004(4)
C109 0.041(6) 0.032(6) 0.032(7) -0.014(6) -0.001(6) 0.004(5)
C110 0.052(7) 0.041(6) 0.023(6) -0.020(5) 0.005(5) -0.014(4)
C111 0.029(6) 0.071(8) 0.021(7) -0.029(7) 0.005(5) -0.012(4)
C112 0.032(5) 0.057(9) 0.018(12) -0.021(9) -0.009(5) 0.011(6)
C113 0.072(12) 0.041(7) 0.037(9) -0.007(7) 0.021(8) 0.002(6)
C114 0.033(10) 0.027(10) 0.014(11) -0.016(8) -0.005(9) 0.014(7)
C115 0.040(12) 0.043(19) 0.03(2) 0.009(19) -0.014(15) 0.016(12)
C116 0.006(11) 0.026(13) 0.029(15) -0.004(12) -0.003(9) 0.001(8)
C118 0.031(16) 0.038(12) 0.027(17) -0.015(13) -0.003(12) -0.002(12)
C119 0.047(16) 0.044(12) 0.01(2) -0.005(12) 0.016(13) 0.008(10)
C120 0.034(17) 0.027(11) 0.032(16) -0.014(12) -0.023(12) 0.010(10)

loop_
_atom_type_symbol
_atom_type_description
_atom_type_scat_dispersion_real
_atom_type_scat_dispersion_imag
_atom_type_scat_source
C C 0.0033 0.0016 'International Tables Vol C Tables 4.2.6.8 and 6.1.1.4'
H H 0.0000 0.0000 'International Tables Vol C Tables 4.2.6.8 and 6.1.1.4'
B B 0.0013 0.0007 'International Tables Vol C Tables 4.2.6.8 and 6.1.1.4'
Cl Cl 0.1484 0.1585 'International Tables Vol C Tables 4.2.6.8 and 6.1.1.4'
F F 0.0171 0.0103 'International Tables Vol C Tables 4.2.6.8 and 6.1.1.4'
N N 0.0061 0.0033 'International Tables Vol C Tables 4.2.6.8 and 6.1.1.4'
S S 0.1246 0.1234 'International Tables Vol C Tables 4.2.6.8 and 6.1.1.4'

loop_
_geom_angle_atom_site_label_1
_geom_angle_atom_site_label_2
_geom_angle_atom_site_label_3
_geom_angle
C13 S1 C10 91.8(4)
C21 S3 C18 91.6(4)
C1 N1 C4 108.2(5)
C1 N1 B1 127.5(5)
C4 N1 B1 124.2(5)
C9 N2 C6 107.4(5)
C9 N2 B1 127.0(5)
C6 N2 B1 125.2(5)
N1 C1 C2 107.5(6)
N1 C1 C10 125.9(6)
C2 C1 C10 126.5(6)
C3 C2 C1 109.1(6)
C3 C2 Cl1 124.8(6)
C1 C2 Cl1 125.9(5)
C2 C3 C4 106.5(6)
C2 C3 H3 126.8
C4 C3 H3 126.8
N1 C4 C3 108.6(5)
N1 C4 C5 122.5(6)
C3 C4 C5 128.8(6)
C6 C5 C4 119.4(6)
C6 C5 C14 120.6(6)
C4 C5 C14 120.0(6)
C5 C6 N2 121.7(6)
C5 C6 C7 129.6(6)
N2 C6 C7 108.7(5)
C8 C7 C6 106.6(6)
C8 C7 H7 126.7
C6 C7 H7 126.7
C7 C8 C9 109.3(6)
C7 C8 Cl2 126.0(5)
C9 C8 Cl2 124.6(5)
N2 C9 C8 108.0(5)
N2 C9 C18 124.2(6)
C8 C9 C18 127.6(6)
C11 C10 C1 130.4(7)
C11 C10 S1 109.6(5)
C1 C10 S1 119.5(5)
C10 C11 C12 112.8(7)
C10 C11 H11 123.6
C12 C11 H11 123.6
C13 C12 C11 114.1(7)
C13 C12 H12 122.9
C11 C12 H12 122.9
C12 C13 S1 111.6(6)
C12 C13 H13 124.2
S1 C13 H13 124.2
C15 C14 C15A 97.8(13)
C15 C14 C5 130.7(8)
C15A C14 C5 131.5(10)
C15A C14 S2A 106.3(10)
C5 C14 S2A 122.1(6)
C15 C14 S2 107.5(7)
C5 C14 S2 121.8(5)
S2A C14 S2 116.1(5)
C17 S2 C14 92.8(4)
C14 C15 C16 114.4(11)
C14 C15 H15 122.8
C16 C15 H15 122.8
C16 S2A C14 92.5(6)
C14 C15A C17 115.5(16)
C14 C15A H15A 122.3
C17 C15A H15A 122.3
C17 C16 C15 109.0(9)
C17 C16 S2A 122.1(7)
C17 C16 H16 125.5
C15 C16 H16 125.5
S2A C16 H16 112.3
C16 C17 C15A 103.3(10)
C16 C17 S2 116.3(6)
C16 C17 H17 121.9
C15A C17 H17 134.7
S2 C17 H17 121.9
C19 C18 C9 128.0(6)
C19 C18 S3 110.6(5)
C9 C18 S3 121.1(5)
C18 C19 C20 112.4(7)
C18 C19 H19 123.8
C20 C19 H19 123.8
C21 C20 C19 112.2(7)
C21 C20 H20 123.9
C19 C20 H20 123.9
C20 C21 S3 113.2(6)
C20 C21 H21 123.4
S3 C21 H21 123.4
F2 B1 F1 112.5(6)
F2 B1 N2 112.3(7)
F1 B1 N2 107.2(6)
F2 B1 N1 107.8(6)
F1 B1 N1 110.1(7)
N2 B1 N1 106.8(5)
C34 S4 C31 92.2(4)
C42 S6 C39 92.1(4)
C22 N3 C25 108.5(5)
C22 N3 B2 126.9(6)
C25 N3 B2 124.3(5)
C30 N4 C27 108.5(5)
C30 N4 B2 128.2(5)
C27 N4 B2 123.1(5)
N3 C22 C23 107.5(6)
N3 C22 C31 125.0(6)
C23 C22 C31 127.3(6)
C24 C23 C22 108.8(6)
C24 C23 Cl3 126.6(5)
C22 C23 Cl3 124.5(5)
C23 C24 C25 106.4(6)
C23 C24 H24 126.8
C25 C24 H24 126.8
N3 C25 C26 121.5(6)
N3 C25 C24 108.7(5)
C26 C25 C24 129.8(6)
C27 C26 C25 120.7(6)
C27 C26 C35 119.6(6)
C25 C26 C35 119.7(6)
C26 C27 N4 122.2(6)
C26 C27 C28 130.2(6)
N4 C27 C28 107.5(6)
C29 C28 C27 106.8(6)
C29 C28 H28 126.6
C27 C28 H28 126.6
C28 C29 C30 110.1(6)
C28 C29 Cl4 124.5(6)
C30 C29 Cl4 125.3(5)
N4 C30 C29 107.0(6)
N4 C30 C39 126.0(6)
C29 C30 C39 126.9(6)
C32 C31 C22 128.3(6)
C32 C31 S4 110.2(5)
C22 C31 S4 121.4(5)
C31 C32 C33 113.2(7)
C31 C32 H32 123.4
C33 C32 H32 123.4
C34 C33 C32 111.7(7)
C34 C33 H33 124.2
C32 C33 H33 124.2
C33 C34 S4 112.6(6)
C33 C34 H34 123.7
S4 C34 H34 123.7
C36 C35 C36A 96.8(13)
C36 C35 C26 130.7(8)
C36A C35 C26 132.5(10)
C36A C35 S5A 105.3(9)
C26 C35 S5A 122.1(6)
C36 C35 S5 107.6(7)
C26 C35 S5 121.7(5)
S5A C35 S5 116.1(5)
C38 S5 C35 93.0(4)
C37 C36 C35 114.6(12)
C37 C36 H36 122.7
C35 C36 H36 122.7
C37 S5A C35 92.9(6)
C35 C36A C38 116.9(16)
C35 C36A H36A 121.5
C38 C36A H36A 121.5
C38 C37 C36 108.9(9)
C38 C37 S5A 122.0(7)
C38 C37 H37 125.5
C36 C37 H37 125.5
S5A C37 H37 112.5
C37 C38 C36A 102.4(10)
C37 C38 S5 115.8(6)
C37 C38 H38 122.1
C36A C38 H38 135.4
S5 C38 H38 122.1
C40 C39 C30 131.5(6)
C40 C39 S6 108.2(5)
C30 C39 S6 119.6(5)
C39 C40 C41 113.9(7)
C39 C40 H40 123.1
C41 C40 H40 123.1
C42 C41 C40 113.8(7)
C42 C41 H41 123.1
C40 C41 H41 123.1
C41 C42 S6 111.9(6)
C41 C42 H42 124.0
S6 C42 H42 124.0
F4 B2 F3 110.9(6)
F4 B2 N3 108.8(6)
F3 B2 N3 111.3(6)
F4 B2 N4 110.6(6)
F3 B2 N4 107.3(6)
N3 B2 N4 107.9(5)
C55 S7 C52 92.3(4)
C63 S9 C60 93.0(4)
C43 N5 C46 108.8(5)
C43 N5 B3 126.6(5)
C46 N5 B3 124.6(5)
C51 N6 C48 107.7(5)
C51 N6 B3 127.2(5)
C48 N6 B3 125.0(5)
N5 C43 C44 107.2(5)
N5 C43 C52 125.3(6)
C44 C43 C52 127.4(5)
C45 C44 C43 109.1(5)
C45 C44 Cl5 125.3(5)
C43 C44 Cl5 125.6(5)
C44 C45 C46 106.8(6)
C44 C45 H45 126.6
C46 C45 H45 126.6
C47 C46 N5 121.5(5)
C47 C46 C45 130.4(6)
N5 C46 C45 108.0(5)
C46 C47 C48 119.5(6)
C46 C47 C56 121.1(6)
C48 C47 C56 119.4(6)
N6 C48 C49 109.4(5)
N6 C48 C47 121.6(5)
C49 C48 C47 128.9(6)
C50 C49 C48 105.7(6)
C50 C49 H49 127.2
C48 C49 H49 127.2
C49 C50 C51 109.3(6)
C49 C50 Cl6 125.3(6)
C51 C50 Cl6 125.4(5)
N6 C51 C50 108.0(6)
N6 C51 C60 123.5(6)
C50 C51 C60 128.6(6)
C53 C52 C43 129.3(6)
C53 C52 S7 110.2(5)
C43 C52 S7 120.4(5)
C52 C53 C54 112.0(6)
C52 C53 H53 124.0
C54 C53 H53 124.0
C55 C54 C53 112.5(7)
C55 C54 H54 123.8
C53 C54 H54 123.8
C54 C55 S7 112.9(6)
C54 C55 H55 123.5
S7 C55 H55 123.5
C57A C56 C57 98.5(13)
C57A C56 C47 129.5(9)
C57 C56 C47 131.7(9)
C57 C56 S8 106.4(8)
C47 C56 S8 121.8(5)
C57A C56 S8A 105.2(9)
C47 C56 S8A 125.2(5)
S8 C56 S8A 113.0(4)
C59 S8 C56 94.9(4)
C56 C57 C58 113.5(13)
C56 C57 H57 123.3
C58 C57 H57 123.3
C58 S8A C56 95.0(4)
C56 C57A C59 114.2(14)
C56 C57A H57A 122.9
C59 C57A H57A 122.9
C59 C58 C57 107.4(9)
C59 C58 S8A 119.1(6)
C59 C58 H58 126.0
C57 C58 H58 126.6
S8A C58 H58 114.8
C58 C59 C57A 106.2(10)
C58 C59 S8 117.9(6)
C58 C59 H59 115.9
C57A C59 H59 137.5
S8 C59 H59 126.2
C61 C60 C51 128.1(7)
C61 C60 S9 110.4(5)
C51 C60 S9 121.5(6)
C60 C61 C62 110.5(7)
C60 C61 H61 124.7
C62 C61 H61 124.7
C63 C62 C61 114.3(8)
C63 C62 H62 122.9
C61 C62 H62 122.9
C62 C63 S9 111.8(6)
C62 C63 H63 124.1
S9 C63 H63 124.1
F6 B3 F5 111.0(6)
F6 B3 N6 111.0(6)
F5 B3 N6 109.1(6)
F6 B3 N5 109.9(6)
F5 B3 N5 108.6(6)
N6 B3 N5 107.2(5)
C84 S12 C81 93.7(4)
C64 N7 C67 108.4(5)
C64 N7 B4 127.1(5)
C67 N7 B4 124.5(5)
C72 N8 C69 107.6(5)
C72 N8 B4 127.3(5)
C69 N8 B4 124.9(5)
N7 C64 C65 107.6(5)
N7 C64 C73 125.6(6)
C65 C64 C73 126.7(6)
C66 C65 C64 108.8(5)
C66 C65 Cl7 126.4(5)
C64 C65 Cl7 124.9(5)
C65 C66 C67 106.6(6)
C65 C66 H66 126.7
C67 C66 H66 126.7
N7 C67 C68 121.6(6)
N7 C67 C66 108.5(5)
C68 C67 C66 129.8(6)
C67 C68 C69 120.1(6)
C67 C68 C77 121.5(6)
C69 C68 C77 118.5(6)
C70 C69 N8 109.2(5)
C70 C69 C68 129.8(6)
N8 C69 C68 120.7(6)
C71 C70 C69 106.4(6)
C71 C70 H70 126.8
C69 C70 H70 126.8
C70 C71 C72 108.4(6)
C70 C71 Cl8 126.1(5)
C72 C71 Cl8 125.5(5)
N8 C72 C71 108.4(5)
N8 C72 C81 124.7(6)
C71 C72 C81 126.9(6)
C74 C73 C74A 93(4)
C74 C73 C64 130.0(6)
C74A C73 C64 135(2)
C74A C73 S10A 99(5)
C64 C73 S10A 120.8(8)
C74 C73 S10 109.3(5)
C64 C73 S10 120.8(5)
S10A C73 S10 117.7(8)
C76 S10 C73 92.3(4)
C75 C74 C73 112.2(8)
C75 C74 H74 123.9
C73 C74 H74 123.9
C75 S10A C73 90.0(9)
C73 C74A C76 118.4(18)
C73 C74A H74A 120.8
C76 C74A H74A 120.8
C75 C74A H74A 150.0
C76 C75 C74 112.5(8)
C76 C75 S10A 124.4(10)
C74 C75 C74A 70.3(9)
C76 C75 H75 123.8
C74 C75 H75 123.8
S10A C75 H75 111.0
C74A C75 H75 161.7
C75 C76 C74A 95(4)
C75 C76 S10 113.7(6)
C75 C76 H76 123.1
C74A C76 H76 138.8
S10 C76 H76 123.1
C78 C77 C78A 99.1(13)
C78 C77 C68 131.0(9)
C78A C77 C68 129.6(9)
C78 C77 S11 107.3(8)
C68 C77 S11 121.6(5)
C78A C77 S11A 105.7(9)
C68 C77 S11A 124.6(5)
S11 C77 S11A 113.7(4)
C80 S11 C77 94.7(4)
C77 C78 C79 112.7(13)
C77 C78 H78 123.6
C79 C78 H78 123.6
C79 S11A C77 94.5(4)
C77 C78A C80 114.2(14)
C77 C78A H78A 122.9
C80 C78A H78A 122.9
C80 C79 C78 107.8(9)
C80 C79 S11A 119.4(6)
C80 C79 H79 126.1
C78 C79 H79 126.1
S11A C79 H79 114.2
C79 C80 C78A 105.8(10)
C79 C80 S11 117.4(6)
C79 C80 H80 121.3
C78A C80 H80 132.9
S11 C80 H80 121.3
C82 C81 C72 126.7(6)
C82 C81 S12 110.3(5)
C72 C81 S12 122.9(5)
C83 C82 C81 111.4(7)
C83 C82 H82 124.3
C81 C82 H82 124.3
C84 C83 C82 111.8(7)
C84 C83 H83 124.1
C82 C83 H83 124.1
C83 C84 S12 112.9(6)
C83 C84 H84 123.6
S12 C84 H84 123.6
F8 B4 F7 111.1(6)
F8 B4 N8 110.0(6)
F7 B4 N8 109.2(6)
F8 B4 N7 109.6(6)
F7 B4 N7 109.5(5)
N8 B4 N7 107.3(5)
C101 C100 C105 118.0(8)
C101 C100 C106 120.3(8)
C105 C100 C106 121.7(8)
C100 C101 C102 121.5(8)
C100 C101 H101 119.2
C102 C101 H101 119.2
C103 C102 C101 118.6(8)
C103 C102 H102 120.7
C101 C102 H102 120.7
C102 C103 C104 120.1(8)
C102 C103 H103 120.0
C104 C103 H103 120.0
C105 C104 C103 121.1(8)
C105 C104 H104 119.5
C103 C104 H104 119.5
C104 C105 C100 120.8(8)
C104 C105 H105 119.6
C100 C105 H105 119.6
C100 C106 H10A 109.5
C100 C106 H10B 109.5
H10A C106 H10B 109.5
C100 C106 H10C 109.5
H10A C106 H10C 109.5
H10B C106 H10C 109.5
C108 C107 C112 117.2(11)
C108 C107 C113 119.6(13)
C112 C107 C113 123.1(13)
C107 C108 C109 119.5(13)
C107 C108 H108 120.2
C109 C108 H108 120.2
C110 C109 C108 121.2(13)
C110 C109 H109 119.4
C108 C109 H109 119.4
C109 C110 C111 119.8(12)
C109 C110 H110 120.1
C111 C110 H110 120.1
C112 C111 C110 120.2(12)
C112 C111 H111 119.9
C110 C111 H111 119.9
C111 C112 C107 121.8(14)
C111 C112 H112 119.1
C107 C112 H112 119.1
C115 C114 C119 118.0(17)
C115 C114 C120 121.1(19)
C119 C114 C120 121(2)
C114 C115 C116 119(2)
C114 C115 H115 120.3
C116 C115 H115 120.3
C117 C116 C115 121.0(19)
C117 C116 H116 119.5
C115 C116 H116 119.5
C116 C117 C118 120.2(18)
C116 C117 H117 119.9
C118 C117 H117 119.9
C119 C118 C117 120(2)
C119 C118 H118 120.2
C117 C118 H118 120.2
C118 C119 C114 121(2)
C118 C119 H119 119.3
C114 C119 H119 119.3
C114 C120 H12A 109.5
C114 C120 H12B 109.5
H12A C120 H12B 109.5
C114 C120 H12C 109.5
H12A C120 H12C 109.5
H12B C120 H12C 109.5

loop_
_geom_bond_atom_site_label_1
_geom_bond_atom_site_label_2
_geom_bond_distance
Cl1 C2 1.718(7)
Cl2 C8 1.716(6)
S1 C13 1.708(8)
S1 C10 1.727(7)
S3 C21 1.701(8)
S3 C18 1.722(7)
F1 B1 1.387(10)
F2 B1 1.356(10)
N1 C1 1.360(8)
N1 C4 1.388(8)
N1 B1 1.575(10)
N2 C9 1.372(8)
N2 C6 1.403(8)
N2 B1 1.562(9)
C1 C2 1.411(9)
C1 C10 1.467(9)
C2 C3 1.365(9)
C3 C4 1.405(9)
C3 H3 0.9500
C4 C5 1.420(9)
C5 C6 1.392(9)
C5 C14 1.463(9)
C6 C7 1.421(9)
C7 C8 1.359(9)
C7 H7 0.9500
C8 C9 1.422(9)
C9 C18 1.442(9)
C10 C11 1.373(9)
C11 C12 1.391(10)
C11 H11 0.9500
C12 C13 1.325(10)
C12 H12 0.9500
C13 H13 0.9500
C14 C15 1.397(14)
C14 C15A 1.416(17)
C14 S2A 1.694(11)
C14 S2 1.707(6)
S2 C17 1.624(8)
C15 C16 1.403(15)
C15 H15 0.9500
S2A C16 1.562(11)
C15A C17 1.438(18)
C15A H15A 0.9500
C16 C17 1.332(11)
C16 H16 0.9500
C17 H17 0.9500
C18 C19 1.388(9)
C19 C20 1.418(10)
C19 H19 0.9500
C20 C21 1.346(11)
C20 H20 0.9500
C21 H21 0.9500
Cl3 C23 1.715(7)
Cl4 C29 1.727(7)
S4 C34 1.696(8)
S4 C31 1.721(7)
S6 C42 1.713(8)
S6 C39 1.731(7)
F3 B2 1.383(9)
F4 B2 1.377(9)
N3 C22 1.355(8)
N3 C25 1.391(8)
N3 B2 1.563(9)
N4 C30 1.371(8)
N4 C27 1.400(8)
N4 B2 1.566(10)
C22 C23 1.424(9)
C22 C31 1.445(9)
C23 C24 1.373(9)
C24 C25 1.409(9)
C24 H24 0.9500
C25 C26 1.393(9)
C26 C27 1.392(9)
C26 C35 1.467(9)
C27 C28 1.416(9)
C28 C29 1.356(9)
C28 H28 0.9500
C29 C30 1.404(10)
C30 C39 1.447(9)
C31 C32 1.378(9)
C32 C33 1.415(10)
C32 H32 0.9500
C33 C34 1.362(11)
C33 H33 0.9500
C34 H34 0.9500
C35 C36 1.407(14)
C35 C36A 1.411(17)
C35 S5A 1.699(11)
C35 S5 1.702(7)
S5 C38 1.638(8)
C36 C37 1.403(15)
C36 H36 0.9500
S5A C37 1.559(12)
C36A C38 1.433(18)
C36A H36A 0.9500
C37 C38 1.341(11)
C37 H37 0.9500
C38 H38 0.9500
C39 C40 1.384(10)
C40 C41 1.387(10)
C40 H40 0.9500
C41 C42 1.311(11)
C41 H41 0.9500
C42 H42 0.9500
Cl5 C44 1.715(6)
Cl6 C50 1.716(7)
S7 C55 1.684(8)
S7 C52 1.729(7)
S9 C63 1.694(8)
S9 C60 1.701(7)
F5 B3 1.398(9)
F6 B3 1.374(8)
N5 C43 1.371(8)
N5 C46 1.398(8)
N5 B3 1.558(9)
N6 C51 1.364(8)
N6 C48 1.385(8)
N6 B3 1.545(9)
C43 C44 1.424(9)
C43 C52 1.432(9)
C44 C45 1.373(9)
C45 C46 1.420(8)
C45 H45 0.9500
C46 C47 1.393(9)
C47 C48 1.419(8)
C47 C56 1.454(8)
C48 C49 1.404(9)
C49 C50 1.378(9)
C49 H49 0.9500
C50 C51 1.400(10)
C51 C60 1.466(9)
C52 C53 1.393(9)
C53 C54 1.421(9)
C53 H53 0.9500
C54 C55 1.357(11)
C54 H54 0.9500
C55 H55 0.9500
C56 C57A 1.422(16)
C56 C57 1.422(16)
C56 S8 1.679(7)
C56 S8A 1.692(8)
S8 C59 1.573(9)
C57 C58 1.434(17)
C57 H57 0.9500
S8A C58 1.543(9)
C57A C59 1.432(17)
C57A H57A 0.9500
C58 C59 1.324(11)
C58 H58 0.9500
C59 H59 0.9500
C60 C61 1.414(11)
C61 C62 1.415(10)
C61 H61 0.9500
C62 C63 1.336(12)
C62 H62 0.9500
C63 H63 0.9500
Cl7 C65 1.722(6)
Cl8 C71 1.715(6)
S12 C84 1.674(8)
S12 C81 1.682(7)
F7 B4 1.388(9)
F8 B4 1.381(8)
N7 C64 1.350(8)
N7 C67 1.386(8)
N7 B4 1.566(9)
N8 C72 1.347(8)
N8 C69 1.398(8)
N8 B4 1.547(9)
C64 C65 1.426(9)
C64 C73 1.456(9)
C65 C66 1.356(9)
C66 C67 1.412(8)
C66 H66 0.9500
C67 C68 1.399(9)
C68 C69 1.424(9)
C68 C77 1.464(8)
C69 C70 1.392(9)
C70 C71 1.375(9)
C70 H70 0.9500
C71 C72 1.415(9)
C72 C81 1.466(9)
C73 C74 1.403(10)
C73 C74A 1.415(18)
C73 S10A 1.695(15)
C73 S10 1.716(7)
S10 C76 1.664(7)
C74 C75 1.397(10)
C74 H74 0.9500
S10A C75 1.588(16)
C74A C76 1.425(19)
C74A C75 2.04(7)
C74A H74A 0.9500
C75 C76 1.336(11)
C75 H75 0.9500
C76 H76 0.9500
C77 C78 1.414(15)
C77 C78A 1.421(16)
C77 S11 1.678(7)
C77 S11A 1.688(8)
S11 C80 1.579(9)
C78 C79 1.442(17)
C78 H78 0.9500
S11A C79 1.549(10)
C78A C80 1.433(17)
C78A H78A 0.9500
C79 C80 1.328(12)
C79 H79 0.9500
C80 H80 0.9500
C81 C82 1.429(10)
C82 C83 1.418(10)
C82 H82 0.9500
C83 C84 1.370(11)
C83 H83 0.9500
C84 H84 0.9500
C100 C101 1.359(11)
C100 C105 1.415(11)
C100 C106 1.472(11)
C101 C102 1.453(12)
C101 H101 0.9500
C102 C103 1.355(11)
C102 H102 0.9500
C103 C104 1.398(12)
C103 H103 0.9500
C104 C105 1.367(12)
C104 H104 0.9500
C105 H105 0.9500
C106 H10A 0.9800
C106 H10B 0.9800
C106 H10C 0.9800
C107 C108 1.366(17)
C107 C112 1.410(17)
C107 C113 1.504(16)
C108 C109 1.433(18)
C108 H108 0.9500
C109 C110 1.332(17)
C109 H109 0.9500
C110 C111 1.371(18)
C110 H110 0.9500
C111 C112 1.364(19)
C111 H111 0.9500
C112 H112 0.9500
C113 H11A 0.9800
C113 H11B 0.9800
C113 H11C 0.9800
C114 C115 1.36(2)
C114 C119 1.42(2)
C114 C120 1.51(2)
C115 C116 1.43(2)
C115 H115 0.9500
C116 C117 1.34(2)
C116 H116 0.9500
C117 C118 1.38(2)
C117 H117 0.9500
C118 C119 1.37(2)
C118 H118 0.9500
C119 H119 0.9500
C120 H12A 0.9800
C120 H12B 0.9800
C120 H12C 0.9800
